data_4083652
loop_
_publ_author_name
'Ahmed, Shabana A.'
'Hill, Michael S.'
'Hitchcock, Peter B.'
'Mansell, Stephen M.'
'St John, Oliver'

_publ_section_title
;
 DACH-Bridged (DACH =trans-1,2-Diaminocyclohexane) Bis(iminophosphonamide)
 Derivatives of Groups 3 and 13 and Their Use in the Enantiomorphic
 Polymerization of Methyl Methacrylate
;
_journal_issue 3
_journal_name_full Organometallics
_journal_page_first 538
_journal_paper_doi 10.1021/om060860+
_journal_volume 26
_journal_year 2007
_chemical_compound_source 'synthesis as described'
_chemical_formula_moiety 'C56 H72 Al2 N4 P2'
_chemical_formula_sum 'C56 H72 Al2 N4 P2'
_chemical_formula_weight 917.08
_chemical_name_systematic
;
 ?
;
_space_group_IT_number 14
_symmetry_cell_setting monoclinic
_symmetry_Int_Tables_number 14
_symmetry_space_group_name_Hall '-P 2ybc'
_symmetry_space_group_name_H-M 'P 1 21/c 1'
_atom_sites_solution_hydrogens geom
_atom_sites_solution_primary direct
_atom_sites_solution_secondary difmap
_audit_conform_dict_location ftp://ftp.iucr.org/pub/cif_core.dic
_audit_conform_dict_name cif_core.dic
_audit_conform_dict_version 2.3
_audit_creation_date 2005-07-07T16:12:46-00:00
_audit_creation_method 'WinGX routine CIF_UPDATE'
_cell_angle_alpha 90
_cell_angle_beta 91.247(1)
_cell_angle_gamma 90
_cell_formula_units_Z 4
_cell_length_a 10.7589(3)
_cell_length_b 20.0262(5)
_cell_length_c 24.1643(8)
_cell_measurement_reflns_used 30102
_cell_measurement_temperature 173(2)
_cell_measurement_theta_max 26.022
_cell_measurement_theta_min 3.395
_cell_measurement_wavelength 0.71073
_cell_volume 5205.2(3)
_computing_cell_refinement 'HKL Scalepack (Otwinowski & Minor 1997)'
_computing_data_collection 'Collect (Nonius BV, 1997-2000)'
_computing_data_reduction 'HKL Denzo and Scalepack (Otwinowski & Minor 1997)'
_computing_molecular_graphics 'Ortep-3 for Windows (Farrugia, 1997)'
_computing_publication_material 'WinGX publication routines (Farrugia, 1999)'
_computing_structure_refinement 'SHELXL-97 (Sheldrick, 1997)'
_computing_structure_solution 'SHELXS-86 (Sheldrick, 1986)'
_diffrn_ambient_temperature 173(2)
_diffrn_detector 'CCD plate'
_diffrn_detector_area_resol_mean 9
_diffrn_measured_fraction_theta_full 0.993
_diffrn_measured_fraction_theta_max 0.993
_diffrn_measurement_device '95mm CCD camera on \k-goniostat'
_diffrn_measurement_device_type KappaCCD
_diffrn_measurement_method 'CCD rotation images, thick slices'
_diffrn_orient_matrix_type 'by Nonius Collect from scalepack cell'
_diffrn_orient_matrix_UB_11 -0.544763E-1
_diffrn_orient_matrix_UB_12 0.400763E-1
_diffrn_orient_matrix_UB_13 0.41018E-2
_diffrn_orient_matrix_UB_21 0.589383E-1
_diffrn_orient_matrix_UB_22 0.183785E-1
_diffrn_orient_matrix_UB_23 0.287187E-1
_diffrn_orient_matrix_UB_31 0.469224E-1
_diffrn_orient_matrix_UB_32 0.234432E-1
_diffrn_orient_matrix_UB_33 -0.295264E-1
_diffrn_radiation_monochromator graphite
_diffrn_radiation_probe x-ray
_diffrn_radiation_type MoK\a
_diffrn_radiation_wavelength 0.71073
_diffrn_reflns_av_R_equivalents 0.0797
_diffrn_reflns_av_unetI/netI 0.0859
_diffrn_reflns_limit_h_max 12
_diffrn_reflns_limit_h_min -13
_diffrn_reflns_limit_k_max 24
_diffrn_reflns_limit_k_min -22
_diffrn_reflns_limit_l_max 29
_diffrn_reflns_limit_l_min -29
_diffrn_reflns_number 31892
_diffrn_reflns_theta_full 26.03
_diffrn_reflns_theta_max 26.03
_diffrn_reflns_theta_min 3.49
_diffrn_source 'Enraf Nonius FR590'
_exptl_absorpt_coefficient_mu 0.157
_exptl_absorpt_correction_type none
_exptl_crystal_colour colourless
_exptl_crystal_density_diffrn 1.17
_exptl_crystal_density_method 'not measured'
_exptl_crystal_description prism
_exptl_crystal_F_000 1968
_exptl_crystal_size_max 0.25
_exptl_crystal_size_mid 0.25
_exptl_crystal_size_min 0.2
_refine_diff_density_max 0.663
_refine_diff_density_min -0.425
_refine_diff_density_rms 0.06
_refine_ls_extinction_method none
_refine_ls_goodness_of_fit_ref 1.018
_refine_ls_hydrogen_treatment constr
_refine_ls_matrix_type full
_refine_ls_number_parameters 522
_refine_ls_number_reflns 10199
_refine_ls_number_restraints 0
_refine_ls_restrained_S_all 1.018
_refine_ls_R_factor_all 0.1227
_refine_ls_R_factor_gt 0.0698
_refine_ls_shift/su_max 0.001
_refine_ls_shift/su_mean 0
_refine_ls_structure_factor_coef Fsqd
_refine_ls_weighting_details 'calc w=1/[\s^2^(Fo^2^)+(0.0715P)^2^+5.1749P] where P=(Fo^2^+2Fc^2^)/3'
_refine_ls_weighting_scheme calc
_refine_ls_wR_factor_gt 0.1547
_refine_ls_wR_factor_ref 0.1795
_reflns_number_gt 6397
_reflns_number_total 10199
_reflns_threshold_expression >2sigma(I)
_cod_data_source_file om060860%2Bsi20060920_064345.cif
_cod_data_source_block (11)-jul1105
_cod_original_sg_symbol_H-M P2(1)/c
_cod_database_code 4083652

loop_
_symmetry_equiv_pos_as_xyz
'x, y, z'
'-x, y+1/2, -z+1/2'
'-x, -y, -z'
'x, -y-1/2, z-1/2'

loop_
_atom_site_label
_atom_site_type_symbol
_atom_site_fract_x
_atom_site_fract_y
_atom_site_fract_z
_atom_site_U_iso_or_equiv
_atom_site_adp_type
_atom_site_occupancy
_atom_site_symmetry_multiplicity
_atom_site_calc_flag
_atom_site_refinement_flags
_atom_site_disorder_assembly
_atom_site_disorder_group
Al1 Al 0.21923(10) 0.32911(5) -0.00333(4) 0.0319(3) Uani 1 1 d . . .
Al2 Al 0.29983(10) 0.56486(5) 0.21021(4) 0.0333(3) Uani 1 1 d . A .
P1 P 0.08630(8) 0.29454(4) 0.08047(3) 0.0286(2) Uani 1 1 d . . .
P2 P 0.22806(9) 0.45338(4) 0.25356(3) 0.0363(2) Uani 1 1 d . . .
N1 N 0.1730(3) 0.35928(12) 0.06958(10) 0.0316(6) Uani 1 1 d . . .
N2 N 0.1035(2) 0.26113(12) 0.01985(10) 0.0288(6) Uani 1 1 d . . .
N3 N 0.2472(3) 0.47590(13) 0.19005(10) 0.0337(7) Uani 1 1 d . A .
N4 N 0.2750(2) 0.52274(13) 0.28123(10) 0.0300(6) Uani 1 1 d . A .
C1 C 0.2505(3) 0.39455(17) 0.11364(14) 0.0381(8) Uani 1 1 d . A .
H1 H 0.2765 0.3612 0.1424 0.046 Uiso 1 1 calc R . .
C2 C 0.1752(3) 0.44908(17) 0.14116(14) 0.0400(9) Uani 1 1 d . . .
H2 H 0.0962 0.4291 0.1545 0.048 Uiso 1 1 calc R A .
C3 C 0.1427(4) 0.50415(19) 0.09935(16) 0.0486(10) Uani 1 1 d . A .
H3A H 0.0958 0.5399 0.118 0.058 Uiso 1 1 calc R . .
H3B H 0.0887 0.4855 0.0695 0.058 Uiso 1 1 calc R . .
C4 C 0.2602(4) 0.53408(19) 0.07403(16) 0.0573(12) Uani 1 1 d . . .
H4A H 0.2359 0.5677 0.0458 0.069 Uiso 1 1 calc R A .
H4B H 0.3101 0.5569 0.1033 0.069 Uiso 1 1 calc R . .
C5 C 0.3366(4) 0.4814(2) 0.04809(16) 0.0560(11) Uani 1 1 d . A .
H5A H 0.415 0.5013 0.035 0.067 Uiso 1 1 calc R . .
H5B H 0.291 0.4629 0.0156 0.067 Uiso 1 1 calc R . .
C6 C 0.3669(3) 0.42512(18) 0.08892(15) 0.0412(9) Uani 1 1 d . . .
H6A H 0.4137 0.3898 0.0697 0.049 Uiso 1 1 calc R A .
H6B H 0.4209 0.4428 0.1192 0.049 Uiso 1 1 calc R . .
C7 C 0.1481(3) 0.24691(15) 0.13859(13) 0.0312(8) Uani 1 1 d . . .
C8 C 0.2679(3) 0.22149(17) 0.13515(14) 0.0377(8) Uani 1 1 d . . .
H8 H 0.3126 0.227 0.102 0.045 Uiso 1 1 calc R . .
C9 C 0.3225(3) 0.18835(18) 0.17938(15) 0.0450(9) Uani 1 1 d . . .
H9 H 0.4042 0.1709 0.1766 0.054 Uiso 1 1 calc R . .
C10 C 0.2578(4) 0.18060(19) 0.22804(16) 0.0475(10) Uani 1 1 d . . .
H10 H 0.2948 0.1572 0.2584 0.057 Uiso 1 1 calc R . .
C11 C 0.1400(4) 0.2068(2) 0.23238(15) 0.0492(10) Uani 1 1 d . . .
H11 H 0.0965 0.2022 0.266 0.059 Uiso 1 1 calc R . .
C12 C 0.0850(3) 0.23976(17) 0.18772(14) 0.0388(8) Uani 1 1 d . . .
H12 H 0.0036 0.2576 0.1908 0.047 Uiso 1 1 calc R . .
C13 C -0.0753(3) 0.30861(17) 0.09523(13) 0.0343(8) Uani 1 1 d . . .
C14 C -0.1258(4) 0.37231(19) 0.09541(15) 0.0455(9) Uani 1 1 d . . .
H14 H -0.0738 0.4101 0.0904 0.055 Uiso 1 1 calc R . .
C15 C -0.2516(4) 0.3808(2) 0.10290(18) 0.0640(13) Uani 1 1 d . . .
H15 H -0.286 0.4245 0.1031 0.077 Uiso 1 1 calc R . .
C16 C -0.3272(4) 0.3265(3) 0.11012(18) 0.0660(13) Uani 1 1 d . . .
H16 H -0.4135 0.3328 0.1157 0.079 Uiso 1 1 calc R . .
C17 C -0.2787(4) 0.2623(2) 0.10938(17) 0.0577(11) Uani 1 1 d . . .
H17 H -0.3315 0.2248 0.1137 0.069 Uiso 1 1 calc R . .
C18 C -0.1531(3) 0.25378(19) 0.10231(14) 0.0424(9) Uani 1 1 d . . .
H18 H -0.119 0.21 0.1023 0.051 Uiso 1 1 calc R . .
C19 C 0.0314(3) 0.20987(15) -0.00695(13) 0.0292(7) Uani 1 1 d . . .
C20 C -0.0800(3) 0.22457(16) -0.03556(12) 0.0322(8) Uani 1 1 d . . .
C21 C -0.1437(3) 0.17308(18) -0.06274(14) 0.0406(9) Uani 1 1 d . . .
H21 H -0.2189 0.1834 -0.0822 0.049 Uiso 1 1 calc R . .
C22 C -0.1025(3) 0.10792(18) -0.06260(15) 0.0424(9) Uani 1 1 d . . .
C23 C 0.0102(3) 0.09468(17) -0.03567(15) 0.0411(9) Uani 1 1 d . . .
H23 H 0.0421 0.0505 -0.0363 0.049 Uiso 1 1 calc R . .
C24 C 0.0778(3) 0.14386(16) -0.00792(14) 0.0337(8) Uani 1 1 d . . .
C25 C -0.1333(3) 0.29426(17) -0.03893(14) 0.0400(9) Uani 1 1 d . . .
H25A H -0.1966 0.2997 -0.0107 0.06 Uiso 1 1 calc R . .
H25B H -0.1711 0.3014 -0.0757 0.06 Uiso 1 1 calc R . .
H25C H -0.0667 0.3269 -0.0326 0.06 Uiso 1 1 calc R . .
C26 C -0.1758(4) 0.0528(2) -0.09090(19) 0.0643(12) Uani 1 1 d . . .
H26A H -0.1316 0.0104 -0.0862 0.096 Uiso 0.5 1 calc PR . .
H26B H -0.1853 0.0629 -0.1304 0.096 Uiso 0.5 1 calc PR . .
H26C H -0.258 0.0495 -0.0745 0.096 Uiso 0.5 1 calc PR . .
H26D H -0.2517 0.0715 -0.1079 0.096 Uiso 0.5 1 calc PR . .
H26E H -0.198 0.0189 -0.0636 0.096 Uiso 0.5 1 calc PR . .
H26F H -0.1253 0.0324 -0.1196 0.096 Uiso 0.5 1 calc PR . .
C27 C 0.2000(3) 0.12608(18) 0.01976(17) 0.0491(10) Uani 1 1 d . . .
H27A H 0.189 0.1226 0.0598 0.074 Uiso 1 1 calc R . .
H27B H 0.2613 0.1608 0.0121 0.074 Uiso 1 1 calc R . .
H27C H 0.2291 0.0832 0.0054 0.074 Uiso 1 1 calc R . .
C28 C 0.1652(4) 0.38400(18) -0.06727(13) 0.0415(9) Uani 1 1 d . . .
H28A H 0.0851 0.4056 -0.0587 0.05 Uiso 1 1 calc R . .
H28B H 0.2271 0.4198 -0.0728 0.05 Uiso 1 1 calc R . .
C29 C 0.1493(4) 0.3444(2) -0.12120(15) 0.0595(12) Uani 1 1 d . . .
H29A H 0.1226 0.3746 -0.1511 0.089 Uiso 1 1 calc R . .
H29B H 0.0864 0.3096 -0.1165 0.089 Uiso 1 1 calc R . .
H29C H 0.2286 0.3237 -0.1305 0.089 Uiso 1 1 calc R . .
C30 C 0.3885(3) 0.29140(18) -0.01040(15) 0.0425(9) Uani 1 1 d . . .
H30A H 0.421 0.2812 0.0273 0.051 Uiso 1 1 calc R . .
H30B H 0.3808 0.2484 -0.0305 0.051 Uiso 1 1 calc R . .
C31 C 0.4862(4) 0.3338(2) -0.03961(19) 0.0649(12) Uani 1 1 d . . .
H31A H 0.565 0.3094 -0.0403 0.097 Uiso 1 1 calc R . .
H31B H 0.4983 0.3759 -0.0196 0.097 Uiso 1 1 calc R . .
H31C H 0.4576 0.3432 -0.0776 0.097 Uiso 1 1 calc R . .
C44 C 0.3153(3) 0.53708(15) 0.33697(12) 0.0286(7) Uani 1 1 d . . .
C45 C 0.4410(3) 0.53254(16) 0.35309(13) 0.0327(8) Uani 1 1 d . A .
C46 C 0.4771(3) 0.55419(17) 0.40553(14) 0.0389(8) Uani 1 1 d . . .
H46 H 0.5626 0.5516 0.416 0.047 Uiso 1 1 calc R A .
C47 C 0.3947(3) 0.57934(18) 0.44310(14) 0.0389(8) Uani 1 1 d . A .
C48 C 0.2703(3) 0.58134(17) 0.42737(13) 0.0384(8) Uani 1 1 d . . .
H48 H 0.2114 0.5969 0.4531 0.046 Uiso 1 1 calc R A .
C49 C 0.2287(3) 0.56126(16) 0.37492(13) 0.0334(8) Uani 1 1 d . A .
C50 C 0.5388(3) 0.5031(2) 0.31629(14) 0.0460(10) Uani 1 1 d . . .
H50A H 0.5529 0.4562 0.3264 0.069 Uiso 1 1 calc R A .
H50B H 0.6165 0.5281 0.3211 0.069 Uiso 1 1 calc R . .
H50C H 0.5104 0.5058 0.2775 0.069 Uiso 1 1 calc R . .
C51 C 0.4398(4) 0.6048(2) 0.49928(16) 0.0591(12) Uani 1 1 d . . .
H51A H 0.3687 0.6208 0.5202 0.089 Uiso 0.5 1 calc PR A .
H51B H 0.4987 0.6415 0.4942 0.089 Uiso 0.5 1 calc PR . .
H51C H 0.4811 0.5684 0.5197 0.089 Uiso 0.5 1 calc PR . .
H51D H 0.5303 0.5997 0.5025 0.089 Uiso 0.5 1 calc PR . .
H51E H 0.4004 0.579 0.5286 0.089 Uiso 0.5 1 calc PR . .
H51F H 0.4179 0.652 0.503 0.089 Uiso 0.5 1 calc PR . .
C52 C 0.0924(3) 0.56531(19) 0.35997(15) 0.0443(9) Uani 1 1 d . . .
H52A H 0.081 0.5915 0.326 0.066 Uiso 1 1 calc R A .
H52B H 0.048 0.5869 0.3901 0.066 Uiso 1 1 calc R . .
H52C H 0.0594 0.5202 0.3541 0.066 Uiso 1 1 calc R . .
C53 C 0.1849(5) 0.6412(2) 0.20314(18) 0.0702(14) Uani 1 1 d . . .
H53A H 0.1916 0.6623 0.1663 0.084 Uiso 1 1 calc R A .
H53B H 0.098 0.6265 0.208 0.084 Uiso 1 1 calc R . .
C54 C 0.2243(6) 0.6912(2) 0.2495(3) 0.097(2) Uani 1 1 d . A .
H54A H 0.1701 0.7305 0.2477 0.146 Uiso 1 1 calc R . .
H54B H 0.3106 0.7049 0.2443 0.146 Uiso 1 1 calc R . .
H54C H 0.2169 0.6696 0.2857 0.146 Uiso 1 1 calc R . .
C55 C 0.4702(4) 0.59372(19) 0.19483(15) 0.0485(10) Uani 1 1 d . . .
H55A H 0.4633 0.6332 0.1703 0.058 Uiso 1 1 calc R A .
H55B H 0.5073 0.6095 0.2303 0.058 Uiso 1 1 calc R . .
C56 C 0.5652(4) 0.5467(2) 0.16899(16) 0.0548(11) Uani 1 1 d . A .
H56A H 0.644 0.5705 0.1645 0.082 Uiso 1 1 calc R . .
H56B H 0.5338 0.5317 0.1327 0.082 Uiso 1 1 calc R . .
H56C H 0.5785 0.508 0.1932 0.082 Uiso 1 1 calc R . .
C32 C 0.3387(4) 0.38564(18) 0.27915(15) 0.0277(14) Uiso 0.598(5) 1 d PG A 1
C33 C 0.3408(4) 0.3692(2) 0.33506(14) 0.0413(16) Uiso 0.598(5) 1 d PG A 1
H33 H 0.2819 0.3885 0.359 0.05 Uiso 0.598(5) 1 calc PR A 1
C34 C 0.4292(4) 0.3247(2) 0.35587(12) 0.0536(19) Uiso 0.598(5) 1 d PG A 1
H34 H 0.4306 0.3135 0.3941 0.064 Uiso 0.598(5) 1 calc PR A 1
C35 C 0.5154(4) 0.29654(19) 0.32079(16) 0.0491(18) Uiso 0.598(5) 1 d PG A 1
H35 H 0.5758 0.2661 0.335 0.059 Uiso 0.598(5) 1 calc PR A 1
C36 C 0.5133(4) 0.3129(2) 0.26488(15) 0.0450(16) Uiso 0.598(5) 1 d PG A 1
H36 H 0.5723 0.2937 0.2409 0.054 Uiso 0.598(5) 1 calc PR A 1
C37 C 0.4250(4) 0.3575(2) 0.24406(12) 0.0366(15) Uiso 0.598(5) 1 d PG A 1
H37 H 0.4235 0.3687 0.2059 0.044 Uiso 0.598(5) 1 calc PR A 1
C38 C 0.0790(3) 0.4226(2) 0.26658(18) 0.0319(14) Uiso 0.598(5) 1 d PG A 1
C39 C -0.0147(4) 0.46423(19) 0.24611(18) 0.0457(17) Uiso 0.598(5) 1 d PG A 1
H39 H 0.0059 0.5052 0.2288 0.055 Uiso 0.598(5) 1 calc PR A 1
C40 C -0.1386(3) 0.4458(2) 0.2509(2) 0.066(2) Uiso 0.598(5) 1 d PG A 1
H40 H -0.2026 0.4742 0.2369 0.079 Uiso 0.598(5) 1 calc PR A 1
C41 C -0.1687(3) 0.3858(3) 0.2762(2) 0.067(2) Uiso 0.598(5) 1 d PG A 1
H41 H -0.2534 0.3732 0.2795 0.081 Uiso 0.598(5) 1 calc PR A 1
C42 C -0.0751(4) 0.34421(19) 0.2967(2) 0.060(2) Uiso 0.598(5) 1 d PG A 1
H42 H -0.0957 0.3032 0.314 0.072 Uiso 0.598(5) 1 calc PR A 1
C43 C 0.0488(3) 0.36264(19) 0.29188(18) 0.0427(16) Uiso 0.598(5) 1 d PG A 1
H43 H 0.1128 0.3342 0.3059 0.051 Uiso 0.598(5) 1 calc PR A 1
C32A C 0.2922(7) 0.3868(3) 0.2827(3) 0.038(2) Uiso 0.402(5) 1 d PG A 2
C33A C 0.2684(7) 0.3713(3) 0.3376(3) 0.058(3) Uiso 0.402(5) 1 d PG A 2
H33A H 0.2032 0.3934 0.3562 0.07 Uiso 0.402(5) 1 calc PR A 2
C34A C 0.3399(9) 0.3235(4) 0.3652(2) 0.088(4) Uiso 0.402(5) 1 d PG A 2
H34A H 0.3237 0.3129 0.4027 0.106 Uiso 0.402(5) 1 calc PR A 2
C35A C 0.4353(8) 0.2912(3) 0.3380(3) 0.074(4) Uiso 0.402(5) 1 d PG A 2
H35A H 0.4842 0.2586 0.3569 0.089 Uiso 0.402(5) 1 calc PR A 2
C36A C 0.4591(7) 0.3067(3) 0.2832(3) 0.066(3) Uiso 0.402(5) 1 d PG A 2
H36A H 0.5243 0.2846 0.2646 0.08 Uiso 0.402(5) 1 calc PR A 2
C37A C 0.3876(7) 0.3545(3) 0.2556(2) 0.045(3) Uiso 0.402(5) 1 d PG A 2
H37A H 0.4038 0.3651 0.2181 0.054 Uiso 0.402(5) 1 calc PR A 2
C38A C 0.0508(4) 0.4447(3) 0.2573(3) 0.0243(18) Uiso 0.402(5) 1 d PG A 2
C39A C -0.0276(5) 0.4967(2) 0.2412(3) 0.036(2) Uiso 0.402(5) 1 d PG A 2
H39A H 0.0063 0.5389 0.2318 0.043 Uiso 0.402(5) 1 calc PR A 2
C40A C -0.1555(5) 0.4870(3) 0.2388(3) 0.047(3) Uiso 0.402(5) 1 d PG A 2
H40A H -0.209 0.5225 0.2278 0.057 Uiso 0.402(5) 1 calc PR A 2
C41A C -0.2051(4) 0.4252(3) 0.2526(3) 0.066(3) Uiso 0.402(5) 1 d PG A 2
H41A H -0.2925 0.4186 0.2509 0.079 Uiso 0.402(5) 1 calc PR A 2
C42A C -0.1268(6) 0.3733(3) 0.2687(3) 0.064(3) Uiso 0.402(5) 1 d PG A 2
H42A H -0.1607 0.331 0.2781 0.077 Uiso 0.402(5) 1 calc PR A 2
C43A C 0.0012(6) 0.3830(2) 0.2711(3) 0.045(3) Uiso 0.402(5) 1 d PG A 2
H43A H 0.0547 0.3475 0.2821 0.054 Uiso 0.402(5) 1 calc PR A 2

loop_
_atom_site_aniso_label
_atom_site_aniso_U_11
_atom_site_aniso_U_22
_atom_site_aniso_U_33
_atom_site_aniso_U_23
_atom_site_aniso_U_13
_atom_site_aniso_U_12
Al1 0.0396(6) 0.0334(5) 0.0226(5) -0.0002(4) -0.0014(4) -0.0036(5)
Al2 0.0422(6) 0.0312(5) 0.0263(5) 0.0003(4) -0.0009(4) -0.0014(5)
P1 0.0348(5) 0.0277(4) 0.0233(4) 0.0007(3) -0.0021(4) 0.0020(4)
P2 0.0473(6) 0.0375(5) 0.0242(4) -0.0032(4) 0.0031(4) -0.0130(4)
N1 0.0444(17) 0.0275(14) 0.0229(14) -0.0003(11) -0.0016(12) -0.0013(12)
N2 0.0337(16) 0.0269(14) 0.0257(14) -0.0027(11) -0.0021(12) -0.0009(12)
N3 0.0397(17) 0.0362(15) 0.0252(14) -0.0011(12) -0.0016(12) -0.0078(13)
N4 0.0325(16) 0.0344(15) 0.0230(14) -0.0029(11) -0.0006(11) -0.0033(12)
C1 0.039(2) 0.0373(19) 0.038(2) 0.0057(16) -0.0009(16) 0.0032(16)
C2 0.038(2) 0.046(2) 0.0361(19) -0.0026(17) 0.0026(16) -0.0006(17)
C3 0.054(3) 0.046(2) 0.045(2) 0.0049(18) -0.0060(19) 0.0212(19)
C4 0.090(3) 0.042(2) 0.040(2) 0.0049(18) -0.005(2) -0.003(2)
C5 0.074(3) 0.053(2) 0.042(2) 0.0018(19) 0.017(2) -0.016(2)
C6 0.035(2) 0.045(2) 0.044(2) -0.0065(17) 0.0058(16) -0.0020(17)
C7 0.037(2) 0.0288(17) 0.0272(17) 0.0038(14) -0.0008(15) -0.0012(15)
C8 0.038(2) 0.041(2) 0.0338(19) 0.0043(16) 0.0016(16) 0.0015(17)
C9 0.039(2) 0.050(2) 0.045(2) 0.0111(18) -0.0052(18) 0.0089(18)
C10 0.051(2) 0.051(2) 0.040(2) 0.0189(18) -0.0053(18) 0.006(2)
C11 0.052(3) 0.063(3) 0.033(2) 0.0175(19) 0.0044(17) 0.005(2)
C12 0.038(2) 0.044(2) 0.035(2) 0.0081(16) -0.0008(16) 0.0057(17)
C13 0.038(2) 0.041(2) 0.0231(17) -0.0001(14) -0.0018(14) 0.0069(16)
C14 0.047(2) 0.044(2) 0.045(2) -0.0060(18) -0.0070(18) 0.0118(18)
C15 0.055(3) 0.071(3) 0.066(3) -0.010(2) -0.009(2) 0.027(3)
C16 0.033(2) 0.106(4) 0.059(3) -0.007(3) 0.003(2) 0.021(3)
C17 0.040(2) 0.077(3) 0.056(3) 0.011(2) -0.001(2) 0.001(2)
C18 0.036(2) 0.054(2) 0.037(2) 0.0082(18) -0.0017(16) 0.0085(18)
C19 0.0336(19) 0.0288(17) 0.0252(16) -0.0010(14) 0.0017(14) -0.0014(14)
C20 0.0348(19) 0.0395(19) 0.0222(16) -0.0011(14) 0.0015(14) -0.0018(16)
C21 0.038(2) 0.051(2) 0.0320(19) -0.0037(17) -0.0036(16) -0.0070(18)
C22 0.043(2) 0.045(2) 0.040(2) -0.0125(17) 0.0035(17) -0.0129(18)
C23 0.051(2) 0.0305(18) 0.042(2) -0.0037(16) 0.0074(18) -0.0025(17)
C24 0.0332(19) 0.0329(18) 0.0351(19) -0.0037(15) 0.0040(15) -0.0017(15)
C25 0.041(2) 0.045(2) 0.0333(19) 0.0024(16) -0.0071(16) 0.0044(17)
C26 0.066(3) 0.057(3) 0.069(3) -0.022(2) -0.009(2) -0.018(2)
C27 0.048(2) 0.034(2) 0.066(3) -0.0049(19) -0.004(2) 0.0068(17)
C28 0.048(2) 0.049(2) 0.0273(18) 0.0017(16) -0.0017(16) -0.0034(18)
C29 0.066(3) 0.081(3) 0.031(2) -0.002(2) -0.0047(19) -0.011(2)
C30 0.041(2) 0.049(2) 0.038(2) -0.0013(17) 0.0044(17) -0.0018(18)
C31 0.048(3) 0.086(3) 0.062(3) 0.011(2) 0.012(2) -0.004(2)
C44 0.0353(19) 0.0281(16) 0.0223(16) -0.0020(13) -0.0004(14) -0.0015(14)
C45 0.035(2) 0.0343(18) 0.0288(17) -0.0008(14) -0.0006(15) 0.0035(15)
C46 0.031(2) 0.051(2) 0.0341(19) -0.0039(17) -0.0050(15) 0.0010(17)
C47 0.038(2) 0.049(2) 0.0293(18) -0.0055(16) -0.0011(16) -0.0058(17)
C48 0.039(2) 0.048(2) 0.0286(18) -0.0096(16) 0.0071(15) -0.0015(17)
C49 0.0334(19) 0.0344(18) 0.0326(18) -0.0025(15) 0.0027(15) -0.0044(15)
C50 0.036(2) 0.068(3) 0.033(2) -0.0073(19) 0.0024(16) 0.0140(19)
C51 0.056(3) 0.084(3) 0.037(2) -0.019(2) -0.0045(19) -0.006(2)
C52 0.035(2) 0.059(2) 0.039(2) -0.0081(18) 0.0079(16) 0.0002(18)
C53 0.093(4) 0.068(3) 0.049(3) 0.014(2) 0.005(2) 0.038(3)
C54 0.122(5) 0.038(2) 0.134(5) -0.014(3) 0.056(4) 0.002(3)
C55 0.061(3) 0.048(2) 0.037(2) -0.0057(18) 0.0081(18) -0.020(2)
C56 0.052(3) 0.068(3) 0.045(2) -0.010(2) 0.0115(19) -0.021(2)

loop_
_atom_type_symbol
_atom_type_description
_atom_type_scat_dispersion_real
_atom_type_scat_dispersion_imag
_atom_type_scat_source
C C 0.0033 0.0016 'International Tables Vol C Tables 4.2.6.8 and 6.1.1.4'
H H 0 0 'International Tables Vol C Tables 4.2.6.8 and 6.1.1.4'
Al Al 0.0645 0.0514 'International Tables Vol C Tables 4.2.6.8 and 6.1.1.4'
N N 0.0061 0.0033 'International Tables Vol C Tables 4.2.6.8 and 6.1.1.4'
P P 0.1023 0.0942 'International Tables Vol C Tables 4.2.6.8 and 6.1.1.4'

loop_
_geom_angle_atom_site_label_1
_geom_angle_atom_site_label_2
_geom_angle_atom_site_label_3
_geom_angle
N2 Al1 N1 77.10(11)
N2 Al1 C28 115.95(14)
N1 Al1 C28 117.46(14)
N2 Al1 C30 110.80(14)
N1 Al1 C30 116.84(14)
C28 Al1 C30 113.60(16)
N3 Al2 N4 77.06(11)
N3 Al2 C55 119.58(15)
N4 Al2 C55 116.31(14)
N3 Al2 C53 120.97(18)
N4 Al2 C53 108.44(16)
C55 Al2 C53 109.9(2)
N1 P1 N2 96.08(13)
N1 P1 C13 117.86(15)
N2 P1 C13 111.80(14)
N1 P1 C7 110.12(14)
N2 P1 C7 115.79(14)
C13 P1 C7 105.53(15)
N3 P2 N4 96.18(14)
N3 P2 C32A 124.7(3)
N4 P2 C32A 113.1(3)
N3 P2 C38 113.86(17)
N4 P2 C38 120.39(18)
C32A P2 C38 90.9(3)
N3 P2 C32 114.59(16)
N4 P2 C32 106.92(16)
C38 P2 C32 105.09(19)
N3 P2 C38A 102.6(2)
N4 P2 C38A 111.1(2)
C32A P2 C38A 108.3(3)
C1 N1 P1 124.7(2)
C1 N1 Al1 129.6(2)
P1 N1 Al1 93.34(12)
C19 N2 P1 129.2(2)
C19 N2 Al1 135.9(2)
P1 N2 Al1 93.31(12)
C2 N3 P2 125.0(2)
C2 N3 Al2 132.4(2)
P2 N3 Al2 93.48(13)
C44 N4 P2 130.2(2)
C44 N4 Al2 134.4(2)
P2 N4 Al2 93.19(12)
N1 C1 C2 110.6(3)
N1 C1 C6 110.8(3)
C2 C1 C6 109.4(3)
N1 C1 H1 108.6
C2 C1 H1 108.6
C6 C1 H1 108.6
N3 C2 C1 109.3(3)
N3 C2 C3 111.7(3)
C1 C2 C3 110.2(3)
N3 C2 H2 108.5
C1 C2 H2 108.5
C3 C2 H2 108.5
C2 C3 C4 111.4(3)
C2 C3 H3A 109.3
C4 C3 H3A 109.3
C2 C3 H3B 109.3
C4 C3 H3B 109.3
H3A C3 H3B 108
C5 C4 C3 111.0(3)
C5 C4 H4A 109.4
C3 C4 H4A 109.4
C5 C4 H4B 109.4
C3 C4 H4B 109.4
H4A C4 H4B 108
C4 C5 C6 111.3(3)
C4 C5 H5A 109.4
C6 C5 H5A 109.4
C4 C5 H5B 109.4
C6 C5 H5B 109.4
H5A C5 H5B 108
C1 C6 C5 112.5(3)
C1 C6 H6A 109.1
C5 C6 H6A 109.1
C1 C6 H6B 109.1
C5 C6 H6B 109.1
H6A C6 H6B 107.8
C12 C7 C8 119.0(3)
C12 C7 P1 122.7(3)
C8 C7 P1 118.1(3)
C9 C8 C7 120.7(3)
C9 C8 H8 119.7
C7 C8 H8 119.7
C8 C9 C10 119.8(3)
C8 C9 H9 120.1
C10 C9 H9 120.1
C11 C10 C9 120.1(3)
C11 C10 H10 120
C9 C10 H10 120
C10 C11 C12 120.0(4)
C10 C11 H11 120
C12 C11 H11 120
C11 C12 C7 120.4(3)
C11 C12 H12 119.8
C7 C12 H12 119.8
C14 C13 C18 119.2(3)
C14 C13 P1 121.6(3)
C18 C13 P1 119.0(3)
C15 C14 C13 119.9(4)
C15 C14 H14 120
C13 C14 H14 120
C16 C15 C14 120.4(4)
C16 C15 H15 119.8
C14 C15 H15 119.8
C15 C16 C17 120.5(4)
C15 C16 H16 119.7
C17 C16 H16 119.7
C18 C17 C16 119.2(4)
C18 C17 H17 120.4
C16 C17 H17 120.4
C17 C18 C13 120.7(4)
C17 C18 H18 119.6
C13 C18 H18 119.6
C20 C19 C24 119.1(3)
C20 C19 N2 121.4(3)
C24 C19 N2 119.3(3)
C21 C20 C19 118.9(3)
C21 C20 C25 118.4(3)
C19 C20 C25 122.7(3)
C22 C21 C20 123.0(3)
C22 C21 H21 118.5
C20 C21 H21 118.5
C21 C22 C23 117.3(3)
C21 C22 C26 121.7(3)
C23 C22 C26 121.0(3)
C24 C23 C22 122.3(3)
C24 C23 H23 118.9
C22 C23 H23 118.9
C23 C24 C19 119.3(3)
C23 C24 C27 119.4(3)
C19 C24 C27 121.3(3)
C20 C25 H25A 109.5
C20 C25 H25B 109.5
H25A C25 H25B 109.5
C20 C25 H25C 109.5
H25A C25 H25C 109.5
H25B C25 H25C 109.5
C22 C26 H26A 109.5
C22 C26 H26B 109.5
H26A C26 H26B 109.5
C22 C26 H26C 109.5
H26A C26 H26C 109.5
H26B C26 H26C 109.5
C22 C26 H26D 109.5
H26A C26 H26D 141.1
H26B C26 H26D 56.3
H26C C26 H26D 56.3
C22 C26 H26E 109.5
H26A C26 H26E 56.3
H26B C26 H26E 141.1
H26C C26 H26E 56.3
H26D C26 H26E 109.5
C22 C26 H26F 109.5
H26A C26 H26F 56.3
H26B C26 H26F 56.3
H26C C26 H26F 141.1
H26D C26 H26F 109.5
H26E C26 H26F 109.5
C24 C27 H27A 109.5
C24 C27 H27B 109.5
H27A C27 H27B 109.5
C24 C27 H27C 109.5
H27A C27 H27C 109.5
H27B C27 H27C 109.5
C29 C28 Al1 113.8(3)
C29 C28 H28A 108.8
Al1 C28 H28A 108.8
C29 C28 H28B 108.8
Al1 C28 H28B 108.8
H28A C28 H28B 107.7
C28 C29 H29A 109.5
C28 C29 H29B 109.5
H29A C29 H29B 109.5
C28 C29 H29C 109.5
H29A C29 H29C 109.5
H29B C29 H29C 109.5
C31 C30 Al1 117.9(3)
C31 C30 H30A 107.8
Al1 C30 H30A 107.8
C31 C30 H30B 107.8
Al1 C30 H30B 107.8
H30A C30 H30B 107.2
C30 C31 H31A 109.5
C30 C31 H31B 109.5
H31A C31 H31B 109.5
C30 C31 H31C 109.5
H31A C31 H31C 109.5
H31B C31 H31C 109.5
C45 C44 C49 119.3(3)
C45 C44 N4 121.2(3)
C49 C44 N4 119.3(3)
C46 C45 C44 118.9(3)
C46 C45 C50 118.3(3)
C44 C45 C50 122.8(3)
C47 C46 C45 123.0(3)
C47 C46 H46 118.5
C45 C46 H46 118.5
C46 C47 C48 117.5(3)
C46 C47 C51 120.9(3)
C48 C47 C51 121.6(3)
C47 C48 C49 122.0(3)
C47 C48 H48 119
C49 C48 H48 119
C48 C49 C44 119.2(3)
C48 C49 C52 119.6(3)
C44 C49 C52 121.2(3)
C45 C50 H50A 109.5
C45 C50 H50B 109.5
H50A C50 H50B 109.5
C45 C50 H50C 109.5
H50A C50 H50C 109.5
H50B C50 H50C 109.5
C47 C51 H51A 109.5
C47 C51 H51B 109.5
H51A C51 H51B 109.5
C47 C51 H51C 109.5
H51A C51 H51C 109.5
H51B C51 H51C 109.5
C47 C51 H51D 109.5
H51A C51 H51D 141.1
H51B C51 H51D 56.3
H51C C51 H51D 56.3
C47 C51 H51E 109.5
H51A C51 H51E 56.3
H51B C51 H51E 141.1
H51C C51 H51E 56.3
H51D C51 H51E 109.5
C47 C51 H51F 109.5
H51A C51 H51F 56.3
H51B C51 H51F 56.3
H51C C51 H51F 141.1
H51D C51 H51F 109.5
H51E C51 H51F 109.5
C49 C52 H52A 109.5
C49 C52 H52B 109.5
H52A C52 H52B 109.5
C49 C52 H52C 109.5
H52A C52 H52C 109.5
H52B C52 H52C 109.5
C54 C53 Al2 106.0(3)
C54 C53 H53A 110.5
Al2 C53 H53A 110.5
C54 C53 H53B 110.5
Al2 C53 H53B 110.5
H53A C53 H53B 108.7
C53 C54 H54A 109.5
C53 C54 H54B 109.5
H54A C54 H54B 109.5
C53 C54 H54C 109.5
H54A C54 H54C 109.5
H54B C54 H54C 109.5
C56 C55 Al2 122.0(3)
C56 C55 H55A 106.8
Al2 C55 H55A 106.8
C56 C55 H55B 106.8
Al2 C55 H55B 106.8
H55A C55 H55B 106.7
C55 C56 H56A 109.5
C55 C56 H56B 109.5
H56A C56 H56B 109.5
C55 C56 H56C 109.5
H56A C56 H56C 109.5
H56B C56 H56C 109.5
C33 C32 C37 120
C33 C32 P2 118.8(2)
C37 C32 P2 120.9(2)
C34 C33 C32 120
C34 C33 H33 120
C32 C33 H33 120
C33 C34 C35 120
C33 C34 H34 120
C35 C34 H34 120
C36 C35 C34 120
C36 C35 H35 120
C34 C35 H35 120
C35 C36 C37 120
C35 C36 H36 120
C37 C36 H36 120
C36 C37 C32 120
C36 C37 H37 120
C32 C37 H37 120
C39 C38 C43 120
C39 C38 P2 112.6(2)
C43 C38 P2 127.3(2)
C38 C39 C40 120
C38 C39 H39 120
C40 C39 H39 120
C41 C40 C39 120
C41 C40 H40 120
C39 C40 H40 120
C40 C41 C42 120
C40 C41 H41 120
C42 C41 H41 120
C43 C42 C41 120
C43 C42 H42 120
C41 C42 H42 120
C42 C43 C38 120
C42 C43 H43 120
C38 C43 H43 120
C33A C32A C37A 120
C33A C32A P2 120.2(4)
C37A C32A P2 118.7(4)
C34A C33A C32A 120
C34A C33A H33A 120
C32A C33A H33A 120
C33A C34A C35A 120
C33A C34A H34A 120
C35A C34A H34A 120
C34A C35A C36A 120
C34A C35A H35A 120
C36A C35A H35A 120
C37A C36A C35A 120
C37A C36A H36A 120
C35A C36A H36A 120
C36A C37A C32A 120
C36A C37A H37A 120
C32A C37A H37A 120
C39A C38A C43A 120
C39A C38A P2 121.1(3)
C43A C38A P2 118.6(3)
C38A C39A C40A 120
C38A C39A H39A 120
C40A C39A H39A 120
C39A C40A C41A 120
C39A C40A H40A 120
C41A C40A H40A 120
C42A C41A C40A 120
C42A C41A H41A 120
C40A C41A H41A 120
C43A C42A C41A 120
C43A C42A H42A 120
C41A C42A H42A 120
C42A C43A C38A 120
C42A C43A H43A 120
C38A C43A H43A 120

loop_
_geom_bond_atom_site_label_1
_geom_bond_atom_site_label_2
_geom_bond_distance
Al1 N2 1.936(3)
Al1 N1 1.938(3)
Al1 C28 1.974(3)
Al1 C30 1.983(4)
Al2 N3 1.929(3)
Al2 N4 1.936(3)
Al2 C55 1.965(4)
Al2 C53 1.972(4)
P1 N1 1.622(3)
P1 N2 1.625(3)
P1 C13 1.804(4)
P1 C7 1.812(3)
P2 N3 1.617(3)
P2 N4 1.618(3)
P2 C32A 1.653(5)
P2 C38 1.753(3)
P2 C32 1.899(3)
P2 C38A 1.920(4)
N1 C1 1.513(4)
N2 C19 1.433(4)
N3 C2 1.498(4)
N4 C44 1.435(4)
C1 C2 1.521(5)
C1 C6 1.528(5)
C1 H1 1
C2 C3 1.531(5)
C2 H2 1
C3 C4 1.538(6)
C3 H3A 0.99
C3 H3B 0.99
C4 C5 1.485(6)
C4 H4A 0.99
C4 H4B 0.99
C5 C6 1.528(5)
C5 H5A 0.99
C5 H5B 0.99
C6 H6A 0.99
C6 H6B 0.99
C7 C12 1.387(5)
C7 C8 1.390(5)
C8 C9 1.379(5)
C8 H8 0.95
C9 C10 1.388(5)
C9 H9 0.95
C10 C11 1.377(5)
C10 H10 0.95
C11 C12 1.387(5)
C11 H11 0.95
C12 H12 0.95
C13 C14 1.387(5)
C13 C18 1.393(5)
C14 C15 1.380(6)
C14 H14 0.95
C15 C16 1.372(6)
C15 H15 0.95
C16 C17 1.386(6)
C16 H16 0.95
C17 C18 1.377(5)
C17 H17 0.95
C18 H18 0.95
C19 C20 1.401(4)
C19 C24 1.414(4)
C20 C21 1.395(5)
C20 C25 1.510(5)
C21 C22 1.378(5)
C21 H21 0.95
C22 C23 1.389(5)
C22 C26 1.511(5)
C23 C24 1.388(5)
C23 H23 0.95
C24 C27 1.504(5)
C25 H25A 0.98
C25 H25B 0.98
C25 H25C 0.98
C26 H26A 0.98
C26 H26B 0.98
C26 H26C 0.98
C26 H26D 0.98
C26 H26E 0.98
C26 H26F 0.98
C27 H27A 0.98
C27 H27B 0.98
C27 H27C 0.98
C28 C29 1.532(5)
C28 H28A 0.99
C28 H28B 0.99
C29 H29A 0.98
C29 H29B 0.98
C29 H29C 0.98
C30 C31 1.535(5)
C30 H30A 0.99
C30 H30B 0.99
C31 H31A 0.98
C31 H31B 0.98
C31 H31C 0.98
C44 C45 1.403(4)
C44 C49 1.407(4)
C45 C46 1.387(4)
C45 C50 1.512(5)
C46 C47 1.379(5)
C46 H46 0.95
C47 C48 1.384(5)
C47 C51 1.520(5)
C48 C49 1.394(4)
C48 H48 0.95
C49 C52 1.505(5)
C50 H50A 0.98
C50 H50B 0.98
C50 H50C 0.98
C51 H51A 0.98
C51 H51B 0.98
C51 H51C 0.98
C51 H51D 0.98
C51 H51E 0.98
C51 H51F 0.98
C52 H52A 0.98
C52 H52B 0.98
C52 H52C 0.98
C53 C54 1.553(7)
C53 H53A 0.99
C53 H53B 0.99
C54 H54A 0.98
C54 H54B 0.98
C54 H54C 0.98
C55 C56 1.532(5)
C55 H55A 0.99
C55 H55B 0.99
C56 H56A 0.98
C56 H56B 0.98
C56 H56C 0.98
C32 C33 1.39
C32 C37 1.39
C33 C34 1.39
C33 H33 0.95
C34 C35 1.39
C34 H34 0.95
C35 C36 1.39
C35 H35 0.95
C36 C37 1.39
C36 H36 0.95
C37 H37 0.95
C38 C39 1.39
C38 C43 1.39
C39 C40 1.39
C39 H39 0.95
C40 C41 1.39
C40 H40 0.95
C41 C42 1.39
C41 H41 0.95
C42 C43 1.39
C42 H42 0.95
C43 H43 0.95
C32A C33A 1.39
C32A C37A 1.39
C33A C34A 1.39
C33A H33A 0.95
C34A C35A 1.39
C34A H34A 0.95
C35A C36A 1.39
C35A H35A 0.95
C36A C37A 1.39
C36A H36A 0.95
C37A H37A 0.95
C38A C39A 1.39
C38A C43A 1.39
C39A C40A 1.39
C39A H39A 0.95
C40A C41A 1.39
C40A H40A 0.95
C41A C42A 1.39
C41A H41A 0.95
C42A C43A 1.39
C42A H42A 0.95
C43A H43A 0.95
